data_4078035
loop_
_publ_author_name
'Tazelaar, Cornelis G. J.'
'Lyaskovskyy, Volodymyr'
'Dijk, Tom van'
'Broere, Dani\"el L. J.'
'Kolfschoten, Ludo A.'
'Khiar, Rima Osman Hassan'
'Lutz, Martin'
'Slootweg, J. Chris'
'Lammertsma, Koop'

_publ_section_title
;
 Tris(pyrazolyl)phosphine Oxides. Synthesis and Coordination Chemistry
 with Copper(I)
;
_journal_issue 8
_journal_name_full Organometallics
_journal_page_first 3308
_journal_paper_doi 10.1021/om300051f
_journal_volume 31
_journal_year 2012
_chemical_formula_moiety 'C33 H36 Cu N6 O P2, P F6, 2(C H2 Cl2)'
_chemical_formula_sum 'C35 H40 Cl4 Cu F6 N6 O P3'
_chemical_formula_weight 972.98
_chemical_name_systematic
; 
 ? 
;
_space_group_IT_number 2
_symmetry_cell_setting triclinic
_symmetry_space_group_name_Hall '-P 1'
_symmetry_space_group_name_H-M 'P -1'
_atom_sites_solution_hydrogens geom
_atom_sites_solution_primary direct
_atom_sites_solution_secondary difmap
_audit_creation_method SHELXL-97
_cell_angle_alpha 102.223(1)
_cell_angle_beta 106.463(1)
_cell_angle_gamma 91.278(1)
_cell_formula_units_Z 2
_cell_length_a 11.0739(3)
_cell_length_b 12.6624(3)
_cell_length_c 15.9619(2)
_cell_measurement_reflns_used 17080
_cell_measurement_temperature 150(2)
_cell_measurement_theta_max 27.50
_cell_measurement_theta_min 1.65
_cell_volume 2089.69(8)
_computing_cell_refinement Peakref
_computing_data_collection 'Nonius COLLECT'
_computing_data_reduction 'Pixel15, Twinabs'
_computing_structure_refinement 'SHELXL-97 (Sheldrick, 1997)'
_computing_structure_solution 'SHELXS-97 (Sheldrick, 1990)'
_diffrn_ambient_temperature 150(2)
_diffrn_measured_fraction_theta_full 1.000
_diffrn_measured_fraction_theta_max 1.000
_diffrn_measurement_device_type 'Nonius KappaCCD'
_diffrn_measurement_method '\f and \w scans'
_diffrn_radiation_monochromator graphite
_diffrn_radiation_source 'rotating anode'
_diffrn_radiation_type MoK\a
_diffrn_radiation_wavelength 0.71073
_diffrn_reflns_av_R_equivalents 0.0259
_diffrn_reflns_av_sigmaI/netI 0.0091
_diffrn_reflns_limit_h_max 14
_diffrn_reflns_limit_h_min -14
_diffrn_reflns_limit_k_max 16
_diffrn_reflns_limit_k_min -16
_diffrn_reflns_limit_l_max 20
_diffrn_reflns_limit_l_min -20
_diffrn_reflns_number 40560
_diffrn_reflns_theta_full 27.46
_diffrn_reflns_theta_max 27.46
_diffrn_reflns_theta_min 1.65
_exptl_absorpt_coefficient_mu 0.958
_exptl_absorpt_correction_T_max 0.84
_exptl_absorpt_correction_T_min 0.70
_exptl_absorpt_correction_type multi-scan
_exptl_absorpt_process_details Twinabs
_exptl_crystal_colour colourless
_exptl_crystal_density_diffrn 1.546
_exptl_crystal_density_method 'not measured'
_exptl_crystal_description block
_exptl_crystal_F_000 992
_exptl_crystal_size_max 0.51
_exptl_crystal_size_mid 0.28
_exptl_crystal_size_min 0.18
_refine_diff_density_max 0.867
_refine_diff_density_min -0.721
_refine_diff_density_rms 0.069
_refine_ls_extinction_method none
_refine_ls_goodness_of_fit_ref 1.032
_refine_ls_hydrogen_treatment constr
_refine_ls_matrix_type full
_refine_ls_number_parameters 531
_refine_ls_number_reflns 9572
_refine_ls_number_restraints 42
_refine_ls_restrained_S_all 1.186
_refine_ls_R_factor_all 0.0409
_refine_ls_R_factor_gt 0.0349
_refine_ls_shift/su_max 0.016
_refine_ls_shift/su_mean 0.000
_refine_ls_structure_factor_coef Fsqd
_refine_ls_weighting_details 'calc w=1/[\s^2^(Fo^2^)+(0.0453P)^2^+1.4923P] where P=(Fo^2^+2Fc^2^)/3'
_refine_ls_weighting_scheme calc
_refine_ls_wR_factor_gt 0.0887
_refine_ls_wR_factor_ref 0.0937
_reflns_number_gt 8587
_reflns_number_total 9572
_reflns_threshold_expression I>2\s(I)
_cod_data_source_file om300051f_si_002.cif
_cod_data_source_block s4103a
_cod_database_code 4078035

loop_
_symmetry_equiv_pos_as_xyz
'x, y, z'
'-x, -y, -z'

loop_
_atom_site_label
_atom_site_type_symbol
_atom_site_fract_x
_atom_site_fract_y
_atom_site_fract_z
_atom_site_U_iso_or_equiv
_atom_site_adp_type
_atom_site_occupancy
_atom_site_symmetry_multiplicity
_atom_site_calc_flag
_atom_site_refinement_flags
_atom_site_disorder_assembly
_atom_site_disorder_group
Cu1 Cu 0.40628(2) 0.73993(2) 0.247508(15) 0.01963(7) Uani 1 1 d . . .
P1 P 0.57405(5) 0.74293(4) 0.44991(3) 0.01912(11) Uani 1 1 d . . .
P2 P 0.29778(5) 0.74357(4) 0.11089(3) 0.01840(11) Uani 1 1 d . . .
O1 O 0.64920(15) 0.74399(14) 0.54085(10) 0.0278(3) Uani 1 1 d . . .
N11 N 0.41877(16) 0.71293(14) 0.43154(11) 0.0207(3) Uani 1 1 d . . .
N12 N 0.33302(16) 0.71939(14) 0.35045(11) 0.0203(3) Uani 1 1 d . . .
N21 N 0.61522(16) 0.65323(14) 0.37179(12) 0.0215(3) Uani 1 1 d . . .
N22 N 0.54028(17) 0.63151(15) 0.28249(12) 0.0228(4) Uani 1 1 d . . .
N31 N 0.58402(16) 0.86330(14) 0.42300(11) 0.0192(3) Uani 1 1 d . . .
N32 N 0.52704(16) 0.87273(14) 0.33562(11) 0.0201(3) Uani 1 1 d . . .
C11 C 0.2204(2) 0.69590(17) 0.35883(14) 0.0221(4) Uani 1 1 d . . .
C12 C 0.2312(2) 0.67558(18) 0.44373(15) 0.0260(4) Uani 1 1 d . . .
H12 H 0.1635 0.6581 0.4654 0.031 Uiso 1 1 calc R . .
C13 C 0.3562(2) 0.68557(17) 0.48898(14) 0.0226(4) Uani 1 1 d . . .
C14 C 0.1037(2) 0.6893(2) 0.28300(16) 0.0314(5) Uani 1 1 d . . .
H14A H 0.1103 0.7474 0.2521 0.047 Uiso 1 1 calc R . .
H14B H 0.0304 0.6975 0.3061 0.047 Uiso 1 1 calc R . .
H14C H 0.0932 0.6188 0.2408 0.047 Uiso 1 1 calc R . .
C15 C 0.4205(2) 0.6711(2) 0.58111(16) 0.0337(5) Uani 1 1 d . . .
H15A H 0.3569 0.6583 0.6107 0.051 Uiso 1 1 calc R . .
H15B H 0.4757 0.7366 0.6160 0.051 Uiso 1 1 calc R . .
H15C H 0.4712 0.6087 0.5771 0.051 Uiso 1 1 calc R . .
C21 C 0.5914(2) 0.55202(18) 0.24006(15) 0.0261(4) Uani 1 1 d . . .
C22 C 0.6992(2) 0.52276(19) 0.29973(17) 0.0292(5) Uani 1 1 d . . .
H22 H 0.7521 0.4684 0.2847 0.035 Uiso 1 1 calc R . .
C23 C 0.7136(2) 0.58615(18) 0.38205(16) 0.0259(4) Uani 1 1 d . . .
C24 C 0.5355(3) 0.5026(2) 0.14283(17) 0.0393(6) Uani 1 1 d . . .
H24A H 0.4555 0.5334 0.1202 0.059 Uiso 1 1 calc R . .
H24B H 0.5200 0.4240 0.1340 0.059 Uiso 1 1 calc R . .
H24C H 0.5941 0.5180 0.1102 0.059 Uiso 1 1 calc R . .
C25 C 0.8111(2) 0.5879(2) 0.46903(18) 0.0373(6) Uani 1 1 d . . .
H25A H 0.7707 0.5649 0.5102 0.056 Uiso 1 1 calc R . .
H25B H 0.8519 0.6617 0.4954 0.056 Uiso 1 1 calc R . .
H25C H 0.8747 0.5384 0.4585 0.056 Uiso 1 1 calc R . .
C31 C 0.5619(2) 0.97304(17) 0.33447(14) 0.0227(4) Uani 1 1 d . . .
C32 C 0.6401(2) 1.02873(17) 0.41959(15) 0.0261(4) Uani 1 1 d . . .
H32 H 0.6765 1.1015 0.4352 0.031 Uiso 1 1 calc R . .
C33 C 0.65376(19) 0.95892(17) 0.47500(14) 0.0222(4) Uani 1 1 d . . .
C34 C 0.5220(3) 1.0151(2) 0.25152(17) 0.0337(5) Uani 1 1 d . . .
H34A H 0.5046 0.9545 0.1989 0.051 Uiso 1 1 calc R . .
H34B H 0.5897 1.0657 0.2507 0.051 Uiso 1 1 calc R . .
H34C H 0.4455 1.0529 0.2503 0.051 Uiso 1 1 calc R . .
C35 C 0.7258(2) 0.9758(2) 0.57182(15) 0.0319(5) Uani 1 1 d . . .
H35A H 0.7626 1.0511 0.5948 0.048 Uiso 1 1 calc R . .
H35B H 0.7935 0.9269 0.5787 0.048 Uiso 1 1 calc R . .
H35C H 0.6687 0.9605 0.6056 0.048 Uiso 1 1 calc R . .
C41 C 0.1655(2) 0.82818(17) 0.10410(14) 0.0210(4) Uani 1 1 d . . .
C42 C 0.0594(2) 0.81353(19) 0.02938(15) 0.0268(4) Uani 1 1 d . . .
H42 H 0.0552 0.7591 -0.0227 0.032 Uiso 1 1 calc R . .
C43 C -0.0400(2) 0.8778(2) 0.03056(18) 0.0347(5) Uani 1 1 d . . .
H43 H -0.1121 0.8672 -0.0207 0.042 Uiso 1 1 calc R . .
C44 C -0.0349(3) 0.9574(2) 0.10592(19) 0.0359(5) Uani 1 1 d . . .
H44 H -0.1039 1.0004 0.1068 0.043 Uiso 1 1 calc R . .
C45 C 0.0707(3) 0.9743(2) 0.18004(17) 0.0353(5) Uani 1 1 d . . .
H45 H 0.0753 1.0300 0.2314 0.042 Uiso 1 1 calc R . .
C46 C 0.1699(2) 0.90946(19) 0.17911(15) 0.0289(5) Uani 1 1 d . . .
H46 H 0.2419 0.9207 0.2304 0.035 Uiso 1 1 calc R . .
C51 C 0.22668(19) 0.61250(17) 0.03838(14) 0.0209(4) Uani 1 1 d . . .
C52 C 0.1986(2) 0.5899(2) -0.05515(14) 0.0277(5) Uani 1 1 d . . .
H52 H 0.2140 0.6450 -0.0840 0.033 Uiso 1 1 calc R . .
C53 C 0.1484(2) 0.4872(2) -0.10570(16) 0.0341(5) Uani 1 1 d . . .
H53 H 0.1293 0.4724 -0.1692 0.041 Uiso 1 1 calc R . .
C54 C 0.1258(2) 0.4060(2) -0.06453(17) 0.0338(5) Uani 1 1 d . . .
H54 H 0.0921 0.3356 -0.0996 0.041 Uiso 1 1 calc R . .
C55 C 0.1524(2) 0.4279(2) 0.02778(17) 0.0320(5) Uani 1 1 d . . .
H55 H 0.1362 0.3727 0.0562 0.038 Uiso 1 1 calc R . .
C56 C 0.2029(2) 0.53062(18) 0.07888(15) 0.0253(4) Uani 1 1 d . . .
H56 H 0.2213 0.5451 0.1423 0.030 Uiso 1 1 calc R . .
C61 C 0.3918(2) 0.79308(18) 0.04788(14) 0.0234(4) Uani 1 1 d . . .
C62 C 0.3425(2) 0.8474(2) -0.01980(17) 0.0376(6) Uani 1 1 d . . .
H62 H 0.2564 0.8627 -0.0336 0.045 Uiso 1 1 calc R . .
C63 C 0.4186(3) 0.8790(3) -0.0669(2) 0.0532(8) Uani 1 1 d . . .
H63 H 0.3844 0.9161 -0.1130 0.064 Uiso 1 1 calc R . .
C64 C 0.5430(3) 0.8574(3) -0.0478(2) 0.0571(9) Uani 1 1 d . . .
H64 H 0.5945 0.8797 -0.0805 0.068 Uiso 1 1 calc R . .
C65 C 0.5937(3) 0.8029(3) 0.0193(2) 0.0504(7) Uani 1 1 d . . .
H65 H 0.6797 0.7873 0.0323 0.060 Uiso 1 1 calc R . .
C66 C 0.5181(2) 0.7715(2) 0.06730(18) 0.0349(5) Uani 1 1 d . . .
H66 H 0.5529 0.7350 0.1137 0.042 Uiso 1 1 calc R . .
P3 P 0.88459(6) 0.22732(5) 0.29884(4) 0.03359(15) Uani 1 1 d . . .
F1 F 0.9196(2) 0.2331(2) 0.20934(14) 0.0751(7) Uani 1 1 d . . .
F2 F 1.02184(15) 0.18965(15) 0.33894(11) 0.0460(4) Uani 1 1 d . . .
F3 F 0.8499(2) 0.2137(3) 0.38566(15) 0.0930(9) Uani 1 1 d . . .
F4 F 0.74763(17) 0.26469(15) 0.25907(14) 0.0591(5) Uani 1 1 d . . .
F5 F 0.83154(18) 0.10469(14) 0.25303(15) 0.0596(5) Uani 1 1 d . . .
F6 F 0.9386(2) 0.34797(17) 0.3432(2) 0.1075(12) Uani 1 1 d . . .
Cl1 Cl 0.03945(9) 0.14274(6) 0.55437(5) 0.0553(2) Uani 1 1 d D . .
Cl2 Cl 0.20328(7) 0.17879(8) 0.73702(6) 0.0615(2) Uani 1 1 d D . .
C71 C 0.0948(3) 0.0870(2) 0.64870(18) 0.0419(6) Uani 1 1 d D . .
H71A H 0.0224 0.0667 0.6687 0.050 Uiso 1 1 calc R . .
H71B H 0.1357 0.0202 0.6321 0.050 Uiso 1 1 calc R . .
Cl3A Cl 0.3067(4) 0.2436(3) 0.19769(14) 0.0625(11) Uani 0.544(8) 1 d PDU A 1
Cl4A Cl 0.2688(7) 0.4464(3) 0.3032(3) 0.0901(15) Uani 0.544(8) 1 d PDU A 1
Cl3B Cl 0.2605(4) 0.2134(2) 0.2143(3) 0.0741(9) Uani 0.456(8) 1 d PDU A 2
Cl4B Cl 0.3132(3) 0.4431(3) 0.2890(3) 0.0484(9) Uani 0.456(8) 1 d PDU A 2
C81 C 0.2188(3) 0.3169(2) 0.27204(19) 0.0482(7) Uani 1 1 d D . .
H81A H 0.1273 0.3081 0.2398 0.058 Uiso 0.544(8) 1 calc PR A 1
H81B H 0.2317 0.2860 0.3256 0.058 Uiso 0.544(8) 1 calc PR A 1
H81C H 0.2230 0.3030 0.3315 0.058 Uiso 0.456(8) 1 calc PR A 2
H81D H 0.1296 0.3261 0.2420 0.058 Uiso 0.456(8) 1 calc PR A 2

loop_
_atom_site_aniso_label
_atom_site_aniso_U_11
_atom_site_aniso_U_22
_atom_site_aniso_U_33
_atom_site_aniso_U_23
_atom_site_aniso_U_13
_atom_site_aniso_U_12
Cu1 0.02008(13) 0.02276(13) 0.01386(12) 0.00314(9) 0.00235(9) 0.00154(9)
P1 0.0191(2) 0.0211(2) 0.0160(2) 0.00549(19) 0.00249(19) 0.00067(19)
P2 0.0185(2) 0.0215(2) 0.0133(2) 0.00231(18) 0.00289(18) 0.00009(19)
O1 0.0268(8) 0.0353(9) 0.0187(7) 0.0097(6) 0.0001(6) 0.0009(6)
N11 0.0206(8) 0.0241(8) 0.0167(8) 0.0064(7) 0.0036(6) -0.0007(7)
N12 0.0185(8) 0.0244(9) 0.0165(8) 0.0048(7) 0.0026(6) 0.0010(6)
N21 0.0209(8) 0.0213(8) 0.0211(8) 0.0055(7) 0.0034(7) 0.0045(7)
N22 0.0222(9) 0.0241(9) 0.0193(8) 0.0015(7) 0.0037(7) 0.0033(7)
N31 0.0203(8) 0.0193(8) 0.0152(8) 0.0030(6) 0.0015(6) -0.0011(6)
N32 0.0231(8) 0.0204(8) 0.0153(8) 0.0048(6) 0.0032(6) -0.0005(7)
C11 0.0210(10) 0.0214(10) 0.0229(10) 0.0016(8) 0.0077(8) 0.0008(8)
C12 0.0258(11) 0.0269(11) 0.0281(11) 0.0055(9) 0.0129(9) -0.0004(8)
C13 0.0282(11) 0.0220(10) 0.0201(10) 0.0050(8) 0.0108(8) 0.0009(8)
C14 0.0201(10) 0.0447(14) 0.0274(11) 0.0060(10) 0.0053(9) 0.0019(9)
C15 0.0359(13) 0.0466(14) 0.0245(11) 0.0176(10) 0.0113(10) 0.0034(11)
C21 0.0251(11) 0.0237(10) 0.0294(11) 0.0030(9) 0.0101(9) 0.0039(8)
C22 0.0295(11) 0.0240(11) 0.0368(12) 0.0092(9) 0.0121(10) 0.0095(9)
C23 0.0246(10) 0.0221(10) 0.0343(12) 0.0130(9) 0.0089(9) 0.0076(8)
C24 0.0376(14) 0.0393(14) 0.0324(13) -0.0076(11) 0.0082(11) 0.0099(11)
C25 0.0348(13) 0.0394(14) 0.0374(13) 0.0156(11) 0.0040(11) 0.0151(11)
C31 0.0233(10) 0.0201(9) 0.0253(10) 0.0057(8) 0.0077(8) 0.0009(8)
C32 0.0259(11) 0.0177(9) 0.0309(11) 0.0015(8) 0.0057(9) -0.0018(8)
C33 0.0200(10) 0.0213(10) 0.0204(10) -0.0029(8) 0.0044(8) -0.0016(8)
C34 0.0414(14) 0.0280(12) 0.0324(12) 0.0147(10) 0.0065(10) -0.0023(10)
C35 0.0324(12) 0.0321(12) 0.0214(11) -0.0031(9) -0.0004(9) -0.0039(9)
C41 0.0223(10) 0.0219(10) 0.0202(9) 0.0063(8) 0.0073(8) 0.0011(8)
C42 0.0253(11) 0.0283(11) 0.0243(10) 0.0052(9) 0.0038(8) 0.0016(8)
C43 0.0267(12) 0.0378(13) 0.0381(13) 0.0133(11) 0.0037(10) 0.0057(10)
C44 0.0367(13) 0.0339(13) 0.0458(14) 0.0178(11) 0.0188(11) 0.0155(10)
C45 0.0477(15) 0.0304(12) 0.0312(12) 0.0052(10) 0.0175(11) 0.0122(11)
C46 0.0340(12) 0.0286(11) 0.0220(10) 0.0033(9) 0.0067(9) 0.0046(9)
C51 0.0168(9) 0.0239(10) 0.0193(9) 0.0020(8) 0.0035(7) 0.0016(7)
C52 0.0278(11) 0.0329(12) 0.0191(10) 0.0011(9) 0.0060(8) -0.0043(9)
C53 0.0335(12) 0.0393(13) 0.0229(11) -0.0054(10) 0.0078(9) -0.0073(10)
C54 0.0278(12) 0.0277(11) 0.0361(13) -0.0055(10) 0.0037(10) -0.0041(9)
C55 0.0313(12) 0.0261(11) 0.0347(12) 0.0069(9) 0.0041(10) -0.0018(9)
C56 0.0254(10) 0.0257(10) 0.0222(10) 0.0045(8) 0.0037(8) 0.0007(8)
C61 0.0246(10) 0.0267(10) 0.0161(9) 0.0006(8) 0.0053(8) -0.0053(8)
C62 0.0323(13) 0.0539(16) 0.0281(12) 0.0189(11) 0.0047(10) -0.0067(11)
C63 0.0512(18) 0.077(2) 0.0364(15) 0.0290(15) 0.0110(13) -0.0125(16)
C64 0.0554(19) 0.079(2) 0.0483(18) 0.0208(17) 0.0307(15) -0.0103(17)
C65 0.0350(15) 0.066(2) 0.0591(19) 0.0144(16) 0.0276(14) 0.0012(13)
C66 0.0292(12) 0.0426(14) 0.0354(13) 0.0102(11) 0.0127(10) 0.0009(10)
P3 0.0334(3) 0.0325(3) 0.0310(3) 0.0048(3) 0.0046(3) 0.0112(3)
F1 0.0564(12) 0.126(2) 0.0498(11) 0.0479(13) 0.0071(9) -0.0026(12)
F2 0.0360(8) 0.0592(10) 0.0408(9) 0.0136(8) 0.0057(7) 0.0189(7)
F3 0.0734(15) 0.174(3) 0.0482(12) 0.0323(15) 0.0358(11) 0.0471(17)
F4 0.0427(10) 0.0482(10) 0.0672(12) -0.0009(9) -0.0050(8) 0.0224(8)
F5 0.0506(11) 0.0363(9) 0.0811(14) 0.0052(9) 0.0080(10) 0.0070(8)
F6 0.0794(16) 0.0354(11) 0.140(2) -0.0163(13) -0.0489(16) 0.0137(10)
Cl1 0.0853(6) 0.0439(4) 0.0425(4) 0.0138(3) 0.0236(4) 0.0208(4)
Cl2 0.0327(4) 0.0722(6) 0.0651(5) -0.0002(4) 0.0033(3) 0.0058(3)
C71 0.0412(15) 0.0422(15) 0.0448(15) 0.0135(12) 0.0138(12) 0.0058(12)
Cl3A 0.0723(18) 0.0650(15) 0.0398(9) -0.0030(9) 0.0093(8) 0.0309(13)
Cl4A 0.179(4) 0.0365(11) 0.0456(11) 0.0065(8) 0.019(2) 0.041(2)
Cl3B 0.103(2) 0.0443(12) 0.0691(16) -0.0215(10) 0.0432(17) -0.0120(14)
Cl4B 0.0588(15) 0.0278(11) 0.0461(17) 0.0141(10) -0.0083(10) 0.0001(9)
C81 0.0459(16) 0.0626(19) 0.0398(15) 0.0267(14) 0.0075(12) 0.0064(14)

loop_
_atom_type_symbol
_atom_type_description
_atom_type_scat_dispersion_real
_atom_type_scat_dispersion_imag
_atom_type_scat_source
C C 0.0033 0.0016 'International Tables Vol C Tables 4.2.6.8 and 6.1.1.4'
H H 0.0000 0.0000 'International Tables Vol C Tables 4.2.6.8 and 6.1.1.4'
Cl Cl 0.1484 0.1585 'International Tables Vol C Tables 4.2.6.8 and 6.1.1.4'
Cu Cu 0.3201 1.2651 'International Tables Vol C Tables 4.2.6.8 and 6.1.1.4'
F F 0.0171 0.0103 'International Tables Vol C Tables 4.2.6.8 and 6.1.1.4'
N N 0.0061 0.0033 'International Tables Vol C Tables 4.2.6.8 and 6.1.1.4'
O O 0.0106 0.0060 'International Tables Vol C Tables 4.2.6.8 and 6.1.1.4'
P P 0.1023 0.0942 'International Tables Vol C Tables 4.2.6.8 and 6.1.1.4'

loop_
_geom_angle_atom_site_label_1
_geom_angle_atom_site_label_2
_geom_angle_atom_site_label_3
_geom_angle
N22 Cu1 N12 90.00(7)
N22 Cu1 N32 91.91(7)
N12 Cu1 N32 89.74(7)
N22 Cu1 P2 125.39(5)
N12 Cu1 P2 126.45(5)
N32 Cu1 P2 122.77(5)
O1 P1 N21 113.44(9)
O1 P1 N31 112.98(9)
N21 P1 N31 105.80(9)
O1 P1 N11 113.18(9)
N21 P1 N11 105.83(9)
N31 P1 N11 104.87(9)
C61 P2 C51 102.68(10)
C61 P2 C41 105.57(10)
C51 P2 C41 104.16(9)
C61 P2 Cu1 113.52(7)
C51 P2 Cu1 115.52(7)
C41 P2 Cu1 114.13(7)
C13 N11 N12 110.68(16)
C13 N11 P1 129.29(15)
N12 N11 P1 119.96(13)
C11 N12 N11 105.00(17)
C11 N12 Cu1 136.89(14)
N11 N12 Cu1 117.43(13)
C23 N21 N22 110.53(17)
C23 N21 P1 129.27(15)
N22 N21 P1 120.02(13)
C21 N22 N21 105.18(17)
C21 N22 Cu1 136.93(15)
N21 N22 Cu1 116.91(13)
C33 N31 N32 111.14(16)
C33 N31 P1 128.73(15)
N32 N31 P1 119.83(13)
C31 N32 N31 104.96(16)
C31 N32 Cu1 137.53(14)
N31 N32 Cu1 117.34(12)
N12 C11 C12 111.08(19)
N12 C11 C14 120.91(19)
C12 C11 C14 128.0(2)
C13 C12 C11 107.28(19)
C13 C12 H12 126.4
C11 C12 H12 126.4
C12 C13 N11 105.95(18)
C12 C13 C15 129.7(2)
N11 C13 C15 124.3(2)
C11 C14 H14A 109.5
C11 C14 H14B 109.5
H14A C14 H14B 109.5
C11 C14 H14C 109.5
H14A C14 H14C 109.5
H14B C14 H14C 109.5
C13 C15 H15A 109.5
C13 C15 H15B 109.5
H15A C15 H15B 109.5
C13 C15 H15C 109.5
H15A C15 H15C 109.5
H15B C15 H15C 109.5
N22 C21 C22 110.8(2)
N22 C21 C24 121.7(2)
C22 C21 C24 127.5(2)
C23 C22 C21 107.6(2)
C23 C22 H22 126.2
C21 C22 H22 126.2
C22 C23 N21 105.91(19)
C22 C23 C25 129.6(2)
N21 C23 C25 124.5(2)
C21 C24 H24A 109.5
C21 C24 H24B 109.5
H24A C24 H24B 109.5
C21 C24 H24C 109.5
H24A C24 H24C 109.5
H24B C24 H24C 109.5
C23 C25 H25A 109.5
C23 C25 H25B 109.5
H25A C25 H25B 109.5
C23 C25 H25C 109.5
H25A C25 H25C 109.5
H25B C25 H25C 109.5
N32 C31 C32 110.92(19)
N32 C31 C34 121.8(2)
C32 C31 C34 127.2(2)
C33 C32 C31 107.31(19)
C33 C32 H32 126.3
C31 C32 H32 126.3
C32 C33 N31 105.67(18)
C32 C33 C35 129.8(2)
N31 C33 C35 124.6(2)
C31 C34 H34A 109.5
C31 C34 H34B 109.5
H34A C34 H34B 109.5
C31 C34 H34C 109.5
H34A C34 H34C 109.5
H34B C34 H34C 109.5
C33 C35 H35A 109.5
C33 C35 H35B 109.5
H35A C35 H35B 109.5
C33 C35 H35C 109.5
H35A C35 H35C 109.5
H35B C35 H35C 109.5
C46 C41 C42 118.6(2)
C46 C41 P2 117.78(16)
C42 C41 P2 123.62(17)
C43 C42 C41 120.4(2)
C43 C42 H42 119.8
C41 C42 H42 119.8
C44 C43 C42 120.3(2)
C44 C43 H43 119.8
C42 C43 H43 119.8
C45 C44 C43 120.0(2)
C45 C44 H44 120.0
C43 C44 H44 120.0
C44 C45 C46 119.7(2)
C44 C45 H45 120.2
C46 C45 H45 120.2
C45 C46 C41 121.0(2)
C45 C46 H46 119.5
C41 C46 H46 119.5
C56 C51 C52 118.9(2)
C56 C51 P2 117.83(16)
C52 C51 P2 123.28(17)
C53 C52 C51 120.0(2)
C53 C52 H52 120.0
C51 C52 H52 120.0
C52 C53 C54 120.6(2)
C52 C53 H53 119.7
C54 C53 H53 119.7
C55 C54 C53 119.7(2)
C55 C54 H54 120.2
C53 C54 H54 120.2
C54 C55 C56 120.0(2)
C54 C55 H55 120.0
C56 C55 H55 120.0
C55 C56 C51 120.8(2)
C55 C56 H56 119.6
C51 C56 H56 119.6
C66 C61 C62 119.2(2)
C66 C61 P2 117.46(17)
C62 C61 P2 123.33(18)
C63 C62 C61 120.0(3)
C63 C62 H62 120.0
C61 C62 H62 120.0
C64 C63 C62 120.7(3)
C64 C63 H63 119.6
C62 C63 H63 119.6
C63 C64 C65 120.1(3)
C63 C64 H64 120.0
C65 C64 H64 120.0
C66 C65 C64 119.6(3)
C66 C65 H65 120.2
C64 C65 H65 120.2
C65 C66 C61 120.5(3)
C65 C66 H66 119.8
C61 C66 H66 119.8
F6 P3 F3 91.79(19)
F6 P3 F5 179.04(17)
F3 P3 F5 88.99(15)
F6 P3 F4 90.98(11)
F3 P3 F4 90.38(12)
F5 P3 F4 89.58(10)
F6 P3 F1 91.50(18)
F3 P3 F1 176.46(16)
F5 P3 F1 87.71(13)
F4 P3 F1 90.88(12)
F6 P3 F2 89.09(11)
F3 P3 F2 89.46(11)
F5 P3 F2 90.36(10)
F4 P3 F2 179.83(13)
F1 P3 F2 89.28(11)
Cl2 C71 Cl1 111.42(16)
Cl2 C71 H71A 109.3
Cl1 C71 H71A 109.3
Cl2 C71 H71B 109.3
Cl1 C71 H71B 109.3
H71A C71 H71B 108.0
Cl3B C81 Cl4B 115.0(2)
Cl4A C81 Cl3A 109.9(2)
Cl4A C81 H81A 109.7
Cl3A C81 H81A 109.7
Cl4A C81 H81B 109.7
Cl3A C81 H81B 109.7
H81A C81 H81B 108.2
Cl3B C81 H81C 108.5
Cl4B C81 H81C 108.5
Cl3B C81 H81D 108.5
Cl4B C81 H81D 108.5
H81C C81 H81D 107.5

loop_
_geom_bond_atom_site_label_1
_geom_bond_atom_site_label_2
_geom_bond_distance
Cu1 N22 2.0843(18)
Cu1 N12 2.0863(17)
Cu1 N32 2.1039(17)
Cu1 P2 2.1820(5)
P1 O1 1.4513(15)
P1 N21 1.6729(18)
P1 N31 1.6781(18)
P1 N11 1.6808(18)
P2 C61 1.822(2)
P2 C51 1.824(2)
P2 C41 1.826(2)
N11 C13 1.387(3)
N11 N12 1.391(2)
N12 C11 1.325(3)
N21 C23 1.390(3)
N21 N22 1.396(2)
N22 C21 1.322(3)
N31 C33 1.386(3)
N31 N32 1.390(2)
N32 C31 1.325(3)
C11 C12 1.405(3)
C11 C14 1.487(3)
C12 C13 1.357(3)
C12 H12 0.9500
C13 C15 1.493(3)
C14 H14A 0.9800
C14 H14B 0.9800
C14 H14C 0.9800
C15 H15A 0.9800
C15 H15B 0.9800
C15 H15C 0.9800
C21 C22 1.412(3)
C21 C24 1.487(3)
C22 C23 1.351(3)
C22 H22 0.9500
C23 C25 1.494(3)
C24 H24A 0.9800
C24 H24B 0.9800
C24 H24C 0.9800
C25 H25A 0.9800
C25 H25B 0.9800
C25 H25C 0.9800
C31 C32 1.412(3)
C31 C34 1.487(3)
C32 C33 1.359(3)
C32 H32 0.9500
C33 C35 1.491(3)
C34 H34A 0.9800
C34 H34B 0.9800
C34 H34C 0.9800
C35 H35A 0.9800
C35 H35B 0.9800
C35 H35C 0.9800
C41 C46 1.392(3)
C41 C42 1.392(3)
C42 C43 1.386(3)
C42 H42 0.9500
C43 C44 1.382(4)
C43 H43 0.9500
C44 C45 1.382(4)
C44 H44 0.9500
C45 C46 1.387(3)
C45 H45 0.9500
C46 H46 0.9500
C51 C56 1.390(3)
C51 C52 1.400(3)
C52 C53 1.386(3)
C52 H52 0.9500
C53 C54 1.386(4)
C53 H53 0.9500
C54 C55 1.383(4)
C54 H54 0.9500
C55 C56 1.389(3)
C55 H55 0.9500
C56 H56 0.9500
C61 C66 1.391(3)
C61 C62 1.391(3)
C62 C63 1.381(4)
C62 H62 0.9500
C63 C64 1.370(5)
C63 H63 0.9500
C64 C65 1.389(5)
C64 H64 0.9500
C65 C66 1.386(4)
C65 H65 0.9500
C66 H66 0.9500
P3 F6 1.567(2)
P3 F3 1.580(2)
P3 F5 1.5893(19)
P3 F4 1.5939(17)
P3 F1 1.598(2)
P3 F2 1.5992(16)
Cl1 C71 1.757(3)
Cl2 C71 1.751(3)
C71 H71A 0.9900
C71 H71B 0.9900
Cl3A C81 1.857(4)
Cl4A C81 1.643(5)
Cl3B C81 1.593(4)
Cl4B C81 1.817(4)
C81 H81A 0.9900
C81 H81B 0.9900
C81 H81C 0.9900
C81 H81D 0.9900

loop_
_geom_torsion_atom_site_label_1
_geom_torsion_atom_site_label_2
_geom_torsion_atom_site_label_3
_geom_torsion_atom_site_label_4
_geom_torsion
N22 Cu1 P2 C61 -71.43(10)
N12 Cu1 P2 C61 166.92(10)
N32 Cu1 P2 C61 48.97(10)
N22 Cu1 P2 C51 46.80(10)
N12 Cu1 P2 C51 -74.85(10)
N32 Cu1 P2 C51 167.20(9)
N22 Cu1 P2 C41 167.53(10)
N12 Cu1 P2 C41 45.88(10)
N32 Cu1 P2 C41 -72.07(10)
O1 P1 N11 C13 -2.9(2)
N21 P1 N11 C13 121.90(19)
N31 P1 N11 C13 -126.51(19)
O1 P1 N11 N12 173.56(15)
N21 P1 N11 N12 -61.61(17)
N31 P1 N11 N12 49.98(17)
C13 N11 N12 C11 -0.2(2)
P1 N11 N12 C11 -177.30(14)
C13 N11 N12 Cu1 -172.35(13)
P1 N11 N12 Cu1 10.6(2)
N22 Cu1 N12 C11 -128.7(2)
N32 Cu1 N12 C11 139.4(2)
P2 Cu1 N12 C11 7.3(2)
N22 Cu1 N12 N11 40.15(14)
N32 Cu1 N12 N11 -51.76(14)
P2 Cu1 N12 N11 176.21(11)
O1 P1 N21 C23 -4.0(2)
N31 P1 N21 C23 120.42(19)
N11 P1 N21 C23 -128.64(19)
O1 P1 N21 N22 170.71(15)
N31 P1 N21 N22 -64.89(17)
N11 P1 N21 N22 46.04(17)
C23 N21 N22 C21 0.8(2)
P1 N21 N22 C21 -174.82(15)
C23 N21 N22 Cu1 -169.78(14)
P1 N21 N22 Cu1 14.6(2)
N12 Cu1 N22 C21 139.5(2)
N32 Cu1 N22 C21 -130.8(2)
P2 Cu1 N22 C21 2.7(3)
N12 Cu1 N22 N21 -53.88(15)
N32 Cu1 N22 N21 35.86(15)
P2 Cu1 N22 N21 169.34(11)
O1 P1 N31 C33 0.8(2)
N21 P1 N31 C33 -123.92(18)
N11 P1 N31 C33 124.46(18)
O1 P1 N31 N32 173.94(14)
N21 P1 N31 N32 49.26(17)
N11 P1 N31 N32 -62.36(16)
C33 N31 N32 C31 0.1(2)
P1 N31 N32 C31 -174.21(15)
C33 N31 N32 Cu1 -175.91(13)
P1 N31 N32 Cu1 9.8(2)
N22 Cu1 N32 C31 136.5(2)
N12 Cu1 N32 C31 -133.5(2)
P2 Cu1 N32 C31 1.2(2)
N22 Cu1 N32 N31 -49.23(14)
N12 Cu1 N32 N31 40.76(14)
P2 Cu1 N32 N31 175.48(11)
N11 N12 C11 C12 0.7(2)
Cu1 N12 C11 C12 170.43(16)
N11 N12 C11 C14 -177.02(19)
Cu1 N12 C11 C14 -7.2(3)
N12 C11 C12 C13 -0.9(3)
C14 C11 C12 C13 176.6(2)
C11 C12 C13 N11 0.7(2)
C11 C12 C13 C15 -179.0(2)
N12 N11 C13 C12 -0.3(2)
P1 N11 C13 C12 176.42(16)
N12 N11 C13 C15 179.4(2)
P1 N11 C13 C15 -3.8(3)
N21 N22 C21 C22 -0.9(2)
Cu1 N22 C21 C22 166.76(17)
N21 N22 C21 C24 177.8(2)
Cu1 N22 C21 C24 -14.5(4)
N22 C21 C22 C23 0.7(3)
C24 C21 C22 C23 -177.9(2)
C21 C22 C23 N21 -0.2(3)
C21 C22 C23 C25 179.3(2)
N22 N21 C23 C22 -0.4(2)
P1 N21 C23 C22 174.72(17)
N22 N21 C23 C25 -179.9(2)
P1 N21 C23 C25 -4.8(3)
N31 N32 C31 C32 -0.2(2)
Cu1 N32 C31 C32 174.55(16)
N31 N32 C31 C34 178.9(2)
Cu1 N32 C31 C34 -6.4(4)
N32 C31 C32 C33 0.2(3)
C34 C31 C32 C33 -178.8(2)
C31 C32 C33 N31 -0.2(2)
C31 C32 C33 C35 -179.7(2)
N32 N31 C33 C32 0.0(2)
P1 N31 C33 C32 173.70(16)
N32 N31 C33 C35 179.6(2)
P1 N31 C33 C35 -6.7(3)
C61 P2 C41 C46 -103.23(18)
C51 P2 C41 C46 149.00(18)
Cu1 P2 C41 C46 22.14(19)
C61 P2 C41 C42 78.8(2)
C51 P2 C41 C42 -28.9(2)
Cu1 P2 C41 C42 -155.80(16)
C46 C41 C42 C43 -0.8(3)
P2 C41 C42 C43 177.07(18)
C41 C42 C43 C44 0.1(4)
C42 C43 C44 C45 1.1(4)
C43 C44 C45 C46 -1.5(4)
C44 C45 C46 C41 0.7(4)
C42 C41 C46 C45 0.4(3)
P2 C41 C46 C45 -177.61(19)
C61 P2 C51 C56 148.37(17)
C41 P2 C51 C56 -101.73(18)
Cu1 P2 C51 C56 24.27(19)
C61 P2 C51 C52 -29.8(2)
C41 P2 C51 C52 80.1(2)
Cu1 P2 C51 C52 -153.86(16)
C56 C51 C52 C53 -0.2(3)
P2 C51 C52 C53 177.89(18)
C51 C52 C53 C54 -0.2(4)
C52 C53 C54 C55 0.6(4)
C53 C54 C55 C56 -0.7(4)
C54 C55 C56 C51 0.3(4)
C52 C51 C56 C55 0.2(3)
P2 C51 C56 C55 -178.04(18)
C51 P2 C61 C66 -93.48(19)
C41 P2 C61 C66 157.68(18)
Cu1 P2 C61 C66 31.9(2)
C51 P2 C61 C62 84.3(2)
C41 P2 C61 C62 -24.6(2)
Cu1 P2 C61 C62 -150.30(19)
C66 C61 C62 C63 0.1(4)
P2 C61 C62 C63 -177.6(2)
C61 C62 C63 C64 0.0(5)
C62 C63 C64 C65 0.2(6)
C63 C64 C65 C66 -0.6(5)
C64 C65 C66 C61 0.8(5)
C62 C61 C66 C65 -0.5(4)
P2 C61 C66 C65 177.3(2)
